data_7705403
loop_
_publ_author_name
'Jo, Minyoung'
'Li, Jingbai'
'Dragulescu-Andrasi, Alina'
'Rogachev, Andrey Yu'
'Shatruk, Michael'

_publ_section_title
;
 Incorporation of coinage metal-NHC complexes into heptaphosphide
 clusters.
;
_journal_issue 37
_journal_name_full 'Dalton transactions (Cambridge, England : 2003)'
_journal_page_first 12955
_journal_page_last 12959
_journal_paper_doi 10.1039/d0dt03119d
_journal_volume 49
_journal_year 2020
_chemical_formula_moiety 'C54 H72 Cu N4, C30 H45 Cu N2 P7 Si'
_chemical_formula_sum 'C84 H117 Cu2 N6 P7 Si'
_chemical_formula_weight 1582.79
_chemical_properties_physical Air-sensitive,Moisture-sensitive
_space_group_crystal_system orthorhombic
_space_group_IT_number 60
_space_group_name_Hall '-P 2n 2ab'
_space_group_name_H-M_alt 'P b c n'
_atom_sites_solution_hydrogens geom
_audit_creation_date 2020-01-15
_audit_creation_method
;
Olex2 1.3-ac4
(compiled 2018.12.05 svn.r3537 for Rigaku Oxford Diffraction, GUI svn.r5625)
;
_audit_update_record
;
2020-01-18 deposited with the CCDC.	2020-09-09 downloaded from the CCDC.
;
_cell_angle_alpha 90
_cell_angle_beta 90
_cell_angle_gamma 90
_cell_formula_units_Z 8
_cell_length_a 24.290(2)
_cell_length_b 25.025(2)
_cell_length_c 28.319(3)
_cell_measurement_reflns_used 9888
_cell_measurement_temperature 100(2)
_cell_measurement_theta_max 19.19
_cell_measurement_theta_min 2.21
_cell_volume 17214(3)
_computing_cell_refinement 'Bruker SAINT'
_computing_data_collection 'Bruker APEX2'
_computing_data_reduction 'Bruker SAINT'
_computing_molecular_graphics 'Olex2 (Dolomanov et al., 2009)'
_computing_publication_material 'Olex2 (Dolomanov et al., 2009)'
_computing_structure_refinement 'XL (Sheldrick, 2008)'
_computing_structure_solution 'SHELXS-97 (Sheldrick 2008)'
_diffrn_ambient_temperature 100.15
_diffrn_measured_fraction_theta_full 1.000
_diffrn_measured_fraction_theta_max 1.000
_diffrn_measurement_device_type 'Bruker APEX-II CCD'
_diffrn_measurement_method '\w scans'
_diffrn_radiation_source 'fine-focus sealed tube'
_diffrn_radiation_type MoK\a
_diffrn_radiation_wavelength 0.71073
_diffrn_reflns_av_R_equivalents 0.1058
_diffrn_reflns_av_unetI/netI 0.0534
_diffrn_reflns_Laue_measured_fraction_full 1.000
_diffrn_reflns_Laue_measured_fraction_max 1.000
_diffrn_reflns_limit_h_max 28
_diffrn_reflns_limit_h_min -28
_diffrn_reflns_limit_k_max 29
_diffrn_reflns_limit_k_min -29
_diffrn_reflns_limit_l_max 33
_diffrn_reflns_limit_l_min -33
_diffrn_reflns_number 158052
_diffrn_reflns_point_group_measured_fraction_full 1.000
_diffrn_reflns_point_group_measured_fraction_max 1.000
_diffrn_reflns_theta_full 24.713
_diffrn_reflns_theta_max 24.713
_diffrn_reflns_theta_min 1.168
_exptl_absorpt_coefficient_mu 0.683
_exptl_absorpt_correction_T_max 0.7443
_exptl_absorpt_correction_T_min 0.7007
_exptl_absorpt_correction_type multi-scan
_exptl_absorpt_process_details 'SADABS-2014/2 (Bruker, 2014)'
_exptl_crystal_colour red
_exptl_crystal_density_diffrn 1.221
_exptl_crystal_description block
_exptl_crystal_F_000 6720
_exptl_crystal_recrystallization_method 'Slow evaporation of THF solution'
_exptl_crystal_size_max 0.5
_exptl_crystal_size_mid 0.4
_exptl_crystal_size_min 0.3
_refine_diff_density_max 1.848
_refine_diff_density_min -1.920
_refine_diff_density_rms 0.097
_refine_ls_extinction_method none
_refine_ls_goodness_of_fit_ref 1.027
_refine_ls_hydrogen_treatment constr
_refine_ls_matrix_type full
_refine_ls_number_parameters 956
_refine_ls_number_reflns 14686
_refine_ls_number_restraints 0
_refine_ls_restrained_S_all 1.027
_refine_ls_R_factor_all 0.1389
_refine_ls_R_factor_gt 0.0882
_refine_ls_shift/su_max 0.000
_refine_ls_shift/su_mean 0.000
_refine_ls_structure_factor_coef Fsqd
_refine_ls_weighting_details 'w=1/[\s^2^(Fo^2^)+(0.0930P)^2^+81.4089P] where P=(Fo^2^+2Fc^2^)/3'
_refine_ls_weighting_scheme calc
_refine_ls_wR_factor_gt 0.2103
_refine_ls_wR_factor_ref 0.2456
_reflns_Friedel_coverage 0.000
_reflns_number_gt 9365
_reflns_number_total 14686
_reflns_threshold_expression 'I > 2\s(I)'
_cod_data_source_file d0dt03119d2.cif
_cod_data_source_block Cu-NHC-P7
_cod_depositor_comments 'Adding full bibliography for 7705403--7705404.cif.'
_cod_database_code 7705403
_shelx_shelxl_version_number 2016/6
_shelx_space_group_comment
;
The symmetry employed for this shelxl refinement is uniquely defined
by the following loop, which should always be used as a source of
symmetry information in preference to the above space-group names.
They are only intended as comments.
;
_shelx_estimated_absorpt_t_max 0.821
_shelx_estimated_absorpt_t_min 0.726
_olex2_refinement_description
;
1. Fixed Uiso
 At 1.2 times of:
  All C(H) groups
 At 1.5 times of:
  All C(H,H,H) groups
2. Uiso/Uaniso restraints and constraints
Uanis(P7A) = Uanis(P7B)
Uanis(P2A) = Uanis(P5B)
Uanis(P5A) = Uanis(P2B)
Uanis(P3A) = Uanis(P4B)
Uanis(P4A) = Uanis(P3B)
Uanis(P6A) = Uanis(P6B)
3. Others
 Sof(P5B)=Sof(P2B)=Sof(P4B)=Sof(P6B)=Sof(P3B)=Sof(P7B)=Sof(P1B)=1-FVAR(1)
 Sof(P4A)=Sof(P2A)=Sof(P5A)=Sof(P7A)=Sof(P3A)=Sof(P6A)=Sof(P1A)=FVAR(1)
4.a Ternary CH refined with riding coordinates:
 C21(H21), C68(H68), C75(H75), C41(H41), C34(H34), C48(H48), C7(H7), C82(H82),
 C61(H61), C55(H55), C28(H28), C14(H14)
4.b Aromatic/amide H refined with riding coordinates:
 C18(H18), C17(H17), C37(H37), C44(H44), C39(H39), C64(H64), C45(H45),
 C66(H66), C38(H38), C78(H78), C51(H51), C65(H65), C80(H80), C79(H79), C53(H53),
  C24(H24), C52(H52), C71(H71), C72(H72), C11(H11), C10(H10), C26(H26),
 C25(H25), C12(H12)
4.c Idealised Me refined as rotating group:
 C62(H62A,H62B,H62C), C35(H35A,H35B,H35C), C22(H22A,H22B,H22C), C50(H50A,H50B,
 H50C), C49(H49A,H49B,H49C), C70(H70A,H70B,H70C), C69(H69A,H69B,H69C), C23(H23A,
 H23B,H23C), C57(H57A,H57B,H57C), C16(H16A,H16B,H16C), C2(H2A,H2B,H2C),
 C43(H43A,H43B,H43C), C1(H1A,H1B,H1C), C3(H3A,H3B,H3C), C36(H36A,H36B,H36C),
 C84(H84A,H84B,H84C), C9(H9A,H9B,H9C), C42(H42A,H42B,H42C), C63(H63A,H63B,H63C),
  C76(H76A,H76B,H76C), C77(H77A,H77B,H77C), C56(H56A,H56B,H56C), C29(H29A,H29B,
 H29C), C8(H8A,H8B,H8C), C83(H83A,H83B,H83C), C15(H15A,H15B,H15C), C30(H30A,
 H30B,H30C)
;
_olex2_submission_special_instructions 'No special instructions were received'

loop_
_space_group_symop_operation_xyz
'x, y, z'
'-x+1/2, -y+1/2, z+1/2'
'x+1/2, -y+1/2, -z'
'-x, y, -z+1/2'
'-x, -y, -z'
'x-1/2, y-1/2, -z-1/2'
'-x-1/2, y-1/2, z'
'x, -y, z-1/2'

loop_
_atom_site_label
_atom_site_type_symbol
_atom_site_fract_x
_atom_site_fract_y
_atom_site_fract_z
_atom_site_U_iso_or_equiv
_atom_site_adp_type
_atom_site_occupancy
_atom_site_site_symmetry_order
_atom_site_calc_flag
_atom_site_refinement_flags_posn
_atom_site_refinement_flags_adp
_atom_site_refinement_flags_occupancy
_atom_site_disorder_assembly
_atom_site_disorder_group
Cu2 Cu 0.00747(3) 0.25385(3) 0.00462(2) 0.0339(2) Uani 1 1 d . . . . .
Cu1 Cu 0.24417(4) 0.48993(6) 0.32124(3) 0.0846(4) Uani 1 1 d . . . . .
P4A P 0.18680(12) 0.55038(13) 0.36600(11) 0.0498(6) Uani 0.603(2) 1 d . . P A -1
P2A P 0.22105(13) 0.57423(14) 0.43490(12) 0.0499(6) Uani 0.603(2) 1 d . . P A -1
P5A P 0.28312(16) 0.55411(16) 0.37847(14) 0.0419(7) Uani 0.603(2) 1 d . . P A -1
P7A P 0.30826(16) 0.47156(17) 0.38752(15) 0.0471(8) Uani 0.603(2) 1 d . . P A -1
P3A P 0.23442(13) 0.44026(14) 0.42147(12) 0.0500(8) Uani 0.603(2) 1 d . . P A -1
P6A P 0.17087(13) 0.46494(16) 0.37162(12) 0.0511(8) Uani 0.603(2) 1 d . . P A -1
P1A P 0.21134(14) 0.4967(2) 0.47563(12) 0.0296(9) Uani 0.603(2) 1 d . . P A -1
P5B P 0.21180(19) 0.42363(19) 0.37093(17) 0.0499(6) Uani 0.397(2) 1 d . . P A -2
P2B P 0.25163(19) 0.4201(2) 0.44122(17) 0.0419(7) Uani 0.397(2) 1 d . . P A -2
P4B P 0.3008(3) 0.4535(3) 0.3814(3) 0.0500(8) Uani 0.397(2) 1 d . . P A -2
P6B P 0.2945(3) 0.5396(3) 0.3855(3) 0.0511(8) Uani 0.397(2) 1 d . . P A -2
P3B P 0.21298(19) 0.5469(2) 0.41590(19) 0.0498(6) Uani 0.397(2) 1 d . . P A -2
P7B P 0.16311(18) 0.4977(3) 0.37069(17) 0.0471(8) Uani 0.397(2) 1 d . . P A -2
P1B P 0.2170(7) 0.4912(7) 0.4716(7) 0.168(8) Uani 0.397(2) 1 d . . P A -2
Si1 Si 0.28218(8) 0.51417(8) 0.52444(7) 0.0483(5) Uani 1 1 d . . . . .
N5 N -0.0483(2) 0.35919(19) 0.0142(2) 0.0436(13) Uani 1 1 d . . . . .
N6 N -0.0703(2) 0.3076(2) 0.0709(2) 0.0481(14) Uani 1 1 d . . . . .
N3 N 0.0573(3) 0.1869(3) -0.0704(2) 0.0637(18) Uani 1 1 d . . . . .
N2 N 0.2283(2) 0.5232(2) 0.22122(19) 0.0471(13) Uani 1 1 d . . . . .
N4 N 0.0898(2) 0.1652(2) -0.00328(18) 0.0545(15) Uani 1 1 d . . . . .
N1 N 0.2983(2) 0.4734(2) 0.22935(19) 0.0518(14) Uani 1 1 d . . . . .
C21 C 0.2335(3) 0.6378(3) 0.2258(3) 0.075(2) Uani 1 1 d . . . . .
H21 H 0.256788 0.616525 0.203558 0.091 Uiso 1 1 calc R . . . .
C68 C 0.1070(4) 0.2792(7) -0.1198(3) 0.133(5) Uani 1 1 d . . . . .
H68 H 0.119134 0.246485 -0.102466 0.159 Uiso 1 1 calc R . . . .
C62 C -0.0646(5) 0.0960(3) -0.1298(3) 0.092(3) Uani 1 1 d . . . . .
H62A H -0.080382 0.067118 -0.110836 0.139 Uiso 1 1 calc GR . . . .
H62B H -0.032196 0.082760 -0.146811 0.139 Uiso 1 1 calc GR . . . .
H62C H -0.092037 0.108706 -0.152584 0.139 Uiso 1 1 calc GR . . . .
C35 C -0.1050(3) 0.3081(4) -0.0970(5) 0.113(4) Uani 1 1 d . . . . .
H35A H -0.142607 0.294521 -0.100460 0.169 Uiso 1 1 calc GR . . . .
H35B H -0.083714 0.283540 -0.077058 0.169 Uiso 1 1 calc GR . . . .
H35C H -0.087617 0.310707 -0.128106 0.169 Uiso 1 1 calc GR . . . .
C22 C 0.2270(5) 0.6935(4) 0.2045(4) 0.101(3) Uani 1 1 d . . . . .
H22A H 0.205593 0.715985 0.226034 0.151 Uiso 1 1 calc GR . . . .
H22B H 0.207916 0.690812 0.174124 0.151 Uiso 1 1 calc GR . . . .
H22C H 0.263473 0.709413 0.199669 0.151 Uiso 1 1 calc GR . . . .
C50 C -0.2187(4) 0.2569(6) 0.0949(5) 0.131(5) Uani 1 1 d . . . . .
H50A H -0.246801 0.265641 0.071255 0.196 Uiso 1 1 calc GR . . . .
H50B H -0.210394 0.288827 0.113663 0.196 Uiso 1 1 calc GR . . . .
H50C H -0.232439 0.228605 0.115646 0.196 Uiso 1 1 calc GR . . . .
C49 C -0.1750(5) 0.1872(4) 0.0421(4) 0.111(4) Uani 1 1 d . . . . .
H49A H -0.142736 0.179773 0.022401 0.167 Uiso 1 1 calc GR . . . .
H49B H -0.207509 0.191462 0.022012 0.167 Uiso 1 1 calc GR . . . .
H49C H -0.180864 0.157424 0.064041 0.167 Uiso 1 1 calc GR . . . .
C70 C 0.1136(5) 0.3103(5) -0.0810(6) 0.159(7) Uani 1 1 d . . . . .
H70A H 0.152283 0.320850 -0.078101 0.238 Uiso 1 1 calc GR . . . .
H70B H 0.102500 0.290238 -0.052832 0.238 Uiso 1 1 calc GR . . . .
H70C H 0.090613 0.342366 -0.083938 0.238 Uiso 1 1 calc GR . . . .
C69 C 0.1488(4) 0.2727(9) -0.1545(4) 0.226(11) Uani 1 1 d . . . . .
H69A H 0.177285 0.300023 -0.149931 0.338 Uiso 1 1 calc GR . . . .
H69B H 0.132736 0.276564 -0.186037 0.338 Uiso 1 1 calc GR . . . .
H69C H 0.165295 0.237163 -0.151378 0.338 Uiso 1 1 calc GR . . . .
C18 C 0.2520(3) 0.5192(2) 0.1773(2) 0.0446(16) Uani 1 1 d . . . . .
H18 H 0.240050 0.536267 0.149133 0.053 Uiso 1 1 calc R . . . .
C23 C 0.2636(4) 0.6416(5) 0.2704(4) 0.105(4) Uani 1 1 d . . . . .
H23A H 0.242074 0.662598 0.293073 0.157 Uiso 1 1 calc GR . . . .
H23B H 0.299137 0.659183 0.264987 0.157 Uiso 1 1 calc GR . . . .
H23C H 0.269823 0.605705 0.283101 0.157 Uiso 1 1 calc GR . . . .
C59 C 0.0280(3) 0.2112(3) -0.1094(2) 0.0489(17) Uani 1 1 d . . . . .
C32 C -0.0215(2) 0.3832(2) -0.0257(2) 0.0434(16) Uani 1 1 d . . . . .
C31 C -0.0381(2) 0.3093(2) 0.0314(2) 0.0405(15) Uani 1 1 d . . . . .
C58 C 0.0530(3) 0.1996(3) -0.0240(2) 0.0425(15) Uani 1 1 d . . . . .
C60 C -0.0215(3) 0.1873(3) -0.1244(2) 0.0506(17) Uani 1 1 d . . . . .
C40 C 0.0293(2) 0.4094(2) -0.0178(2) 0.0455(16) Uani 1 1 d . . . . .
C33 C -0.0483(3) 0.3840(3) -0.0687(3) 0.0491(17) Uani 1 1 d . . . . .
C75 C 0.0171(3) 0.0958(3) 0.0493(3) 0.062(2) Uani 1 1 d . . . . .
H75 H 0.020158 0.099438 0.014221 0.075 Uiso 1 1 calc R . . . .
C4 C 0.2565(3) 0.4954(3) 0.2549(2) 0.0470(16) Uani 1 1 d . . . . .
C41 C 0.0548(3) 0.4116(3) 0.0306(3) 0.0511(17) Uani 1 1 d . . . . .
H41 H 0.026826 0.398898 0.053901 0.061 Uiso 1 1 calc R . . . .
C54 C -0.0315(3) 0.2605(3) 0.1392(3) 0.060(2) Uani 1 1 d . . . . .
C34 C -0.1064(3) 0.3611(3) -0.0748(3) 0.0586(19) Uani 1 1 d . . . . .
H34 H -0.120817 0.355302 -0.042135 0.070 Uiso 1 1 calc R . . . .
C57 C 0.0007(6) 0.3475(6) 0.1713(7) 0.219(10) Uani 1 1 d . . . . .
H57A H 0.002862 0.337302 0.204664 0.328 Uiso 1 1 calc GR . . . .
H57B H -0.036940 0.358935 0.163890 0.328 Uiso 1 1 calc GR . . . .
H57C H 0.026231 0.377043 0.165188 0.328 Uiso 1 1 calc GR . . . .
C16 C 0.2356(6) 0.3318(5) 0.2596(4) 0.127(5) Uani 1 1 d . . . . .
H16A H 0.203541 0.315609 0.244263 0.191 Uiso 1 1 calc GR . . . .
H16B H 0.223326 0.356020 0.284639 0.191 Uiso 1 1 calc GR . . . .
H16C H 0.258767 0.303682 0.273223 0.191 Uiso 1 1 calc GR . . . .
C17 C 0.2952(3) 0.4863(3) 0.1821(2) 0.059(2) Uani 1 1 d . . . . .
H17 H 0.319054 0.474332 0.157678 0.071 Uiso 1 1 calc R . . . .
C67 C 0.0521(3) 0.2539(3) -0.1330(2) 0.0574(19) Uani 1 1 d . . . . .
C2 C 0.2573(4) 0.5697(3) 0.5630(3) 0.072(2) Uani 1 1 d . . . . .
H2A H 0.286156 0.579351 0.585632 0.109 Uiso 1 1 calc GR . . . .
H2B H 0.224355 0.558052 0.580206 0.109 Uiso 1 1 calc GR . . . .
H2C H 0.248213 0.600810 0.543504 0.109 Uiso 1 1 calc GR . . . .
C37 C -0.0216(3) 0.4084(3) -0.1061(3) 0.062(2) Uani 1 1 d . . . . .
H37 H -0.038480 0.408749 -0.136373 0.074 Uiso 1 1 calc R . . . .
C73 C 0.0997(3) 0.1590(3) 0.0467(2) 0.0486(17) Uani 1 1 d . . . . .
C44 C -0.0852(3) 0.3867(3) 0.0422(3) 0.0558(19) Uani 1 1 d . . . . .
H44 H -0.098195 0.422043 0.037160 0.067 Uiso 1 1 calc R . . . .
C20 C 0.1801(3) 0.6079(3) 0.2322(3) 0.060(2) Uani 1 1 d . . . . .
C39 C 0.0534(3) 0.4343(3) -0.0562(3) 0.0506(17) Uani 1 1 d . . . . .
H39 H 0.087031 0.453141 -0.051962 0.061 Uiso 1 1 calc R . . . .
C43 C 0.0715(3) 0.4694(3) 0.0441(3) 0.067(2) Uani 1 1 d . . . . .
H43A H 0.085777 0.469754 0.076492 0.100 Uiso 1 1 calc GR . . . .
H43B H 0.039221 0.492784 0.042073 0.100 Uiso 1 1 calc GR . . . .
H43C H 0.100012 0.482151 0.022415 0.100 Uiso 1 1 calc GR . . . .
C19 C 0.1781(3) 0.5529(3) 0.2303(2) 0.0547(19) Uani 1 1 d . . . . .
C6 C 0.3851(3) 0.4532(4) 0.2701(2) 0.063(2) Uani 1 1 d . . . . .
C48 C -0.1656(3) 0.2376(3) 0.0696(3) 0.068(2) Uani 1 1 d . . . . .
H48 H -0.154526 0.265939 0.046607 0.082 Uiso 1 1 calc R . . . .
C74 C 0.0655(3) 0.1250(3) 0.0716(2) 0.0531(18) Uani 1 1 d . . . . .
C64 C -0.0460(3) 0.2082(3) -0.1643(2) 0.0538(18) Uani 1 1 d . . . . .
H64 H -0.079325 0.192996 -0.175527 0.065 Uiso 1 1 calc R . . . .
C46 C -0.0730(3) 0.2644(3) 0.1055(3) 0.0501(17) Uani 1 1 d . . . . .
C45 C -0.0990(3) 0.3548(3) 0.0772(3) 0.061(2) Uani 1 1 d . . . . .
H45 H -0.123905 0.362733 0.102034 0.073 Uiso 1 1 calc R . . . .
C81 C 0.1464(3) 0.1836(3) 0.0659(3) 0.0538(18) Uani 1 1 d . . . . .
C7 C 0.3950(3) 0.5122(3) 0.2779(3) 0.058(2) Uani 1 1 d . . . . .
H7 H 0.358322 0.529240 0.283607 0.069 Uiso 1 1 calc R . . . .
C1 C 0.2952(3) 0.4537(3) 0.5609(3) 0.0590(19) Uani 1 1 d . . . . .
H1A H 0.309747 0.425101 0.540751 0.089 Uiso 1 1 calc GR . . . .
H1B H 0.260715 0.441901 0.575455 0.089 Uiso 1 1 calc GR . . . .
H1C H 0.322081 0.462166 0.585570 0.089 Uiso 1 1 calc GR . . . .
C47 C -0.1188(3) 0.2312(3) 0.1048(3) 0.061(2) Uani 1 1 d . . . . .
C66 C 0.0245(3) 0.2732(3) -0.1722(3) 0.061(2) Uani 1 1 d . . . . .
H66 H 0.039047 0.303151 -0.188628 0.074 Uiso 1 1 calc R . . . .
C38 C 0.0300(3) 0.4326(3) -0.1000(3) 0.061(2) Uani 1 1 d . . . . .
H38 H 0.048674 0.447762 -0.126242 0.073 Uiso 1 1 calc R . . . .
C78 C 0.0779(3) 0.1171(3) 0.1191(3) 0.061(2) Uani 1 1 d . . . . .
H78 H 0.054457 0.095434 0.137881 0.073 Uiso 1 1 calc R . . . .
C5 C 0.3375(4) 0.4347(3) 0.2488(2) 0.061(2) Uani 1 1 d . . . . .
C51 C -0.1224(4) 0.1922(3) 0.1406(3) 0.078(3) Uani 1 1 d . . . . .
H51 H -0.152852 0.168447 0.141422 0.093 Uiso 1 1 calc R . . . .
C65 C -0.0236(3) 0.2500(3) -0.1878(3) 0.0577(19) Uani 1 1 d . . . . .
H65 H -0.041195 0.263459 -0.215277 0.069 Uiso 1 1 calc R . . . .
C80 C 0.1572(3) 0.1730(3) 0.1132(3) 0.061(2) Uani 1 1 d . . . . .
H80 H 0.188525 0.188795 0.127682 0.073 Uiso 1 1 calc R . . . .
C3 C 0.3487(3) 0.5334(3) 0.4971(3) 0.069(2) Uani 1 1 d . . . . .
H3A H 0.346291 0.570207 0.485374 0.103 Uiso 1 1 calc GR . . . .
H3B H 0.356895 0.509281 0.470810 0.103 Uiso 1 1 calc GR . . . .
H3C H 0.378081 0.531029 0.520749 0.103 Uiso 1 1 calc GR . . . .
C36 C -0.1450(3) 0.4002(3) -0.0974(3) 0.063(2) Uani 1 1 d . . . . .
H36A H -0.132789 0.407636 -0.129703 0.094 Uiso 1 1 calc GR . . . .
H36B H -0.145264 0.433455 -0.079122 0.094 Uiso 1 1 calc GR . . . .
H36C H -0.182199 0.385048 -0.098097 0.094 Uiso 1 1 calc GR . . . .
C84 C 0.2003(5) 0.2702(4) 0.0642(4) 0.106(4) Uani 1 1 d . . . . .
H84A H 0.167342 0.286349 0.078088 0.159 Uiso 1 1 calc GR . . . .
H84B H 0.217056 0.295411 0.041879 0.159 Uiso 1 1 calc GR . . . .
H84C H 0.226761 0.261749 0.089201 0.159 Uiso 1 1 calc GR . . . .
C27 C 0.1302(3) 0.5236(4) 0.2356(3) 0.075(3) Uani 1 1 d . . . . .
C9 C 0.4308(3) 0.5238(4) 0.3209(3) 0.077(3) Uani 1 1 d . . . . .
H9A H 0.415829 0.505067 0.348432 0.116 Uiso 1 1 calc GR . . . .
H9B H 0.431099 0.562353 0.327000 0.116 Uiso 1 1 calc GR . . . .
H9C H 0.468410 0.511469 0.314854 0.116 Uiso 1 1 calc GR . . . .
C79 C 0.1240(4) 0.1405(3) 0.1392(3) 0.066(2) Uani 1 1 d . . . . .
H79 H 0.132423 0.133768 0.171438 0.079 Uiso 1 1 calc R . . . .
C53 C -0.0366(4) 0.2213(4) 0.1730(3) 0.079(3) Uani 1 1 d . . . . .
H53 H -0.008352 0.216946 0.195876 0.095 Uiso 1 1 calc R . . . .
C82 C 0.1843(3) 0.2186(3) 0.0379(3) 0.065(2) Uani 1 1 d . . . . .
H82 H 0.166604 0.227907 0.007083 0.079 Uiso 1 1 calc R . . . .
C24 C 0.1300(3) 0.6343(4) 0.2402(3) 0.084(3) Uani 1 1 d . . . . .
H24 H 0.129512 0.672185 0.242218 0.101 Uiso 1 1 calc R . . . .
C61 C -0.0479(4) 0.1415(3) -0.0979(3) 0.072(2) Uani 1 1 d . . . . .
H61 H -0.020066 0.127332 -0.075072 0.087 Uiso 1 1 calc R . . . .
C42 C 0.1050(4) 0.3763(3) 0.0347(3) 0.083(3) Uani 1 1 d . . . . .
H42A H 0.095338 0.339684 0.025677 0.124 Uiso 1 1 calc GR . . . .
H42B H 0.118290 0.376667 0.067365 0.124 Uiso 1 1 calc GR . . . .
H42C H 0.133991 0.389667 0.013699 0.124 Uiso 1 1 calc GR . . . .
C55 C 0.0158(4) 0.3005(3) 0.1409(3) 0.076(2) Uani 1 1 d . . . . .
H55 H 0.021118 0.314295 0.108103 0.091 Uiso 1 1 calc R . . . .
C52 C -0.0817(4) 0.1884(4) 0.1743(3) 0.086(3) Uani 1 1 d . . . . .
H52 H -0.085024 0.162714 0.198775 0.103 Uiso 1 1 calc R . . . .
C71 C 0.0957(4) 0.1463(4) -0.0780(3) 0.097(4) Uani 1 1 d . . . . .
H71 H 0.105810 0.131226 -0.107558 0.117 Uiso 1 1 calc R . . . .
C63 C -0.0966(6) 0.1608(4) -0.0699(4) 0.140(6) Uani 1 1 d . . . . .
H63A H -0.126116 0.171406 -0.091559 0.211 Uiso 1 1 calc GR . . . .
H63B H -0.085639 0.191627 -0.050708 0.211 Uiso 1 1 calc GR . . . .
H63C H -0.109664 0.132103 -0.049274 0.211 Uiso 1 1 calc GR . . . .
C28 C 0.1298(4) 0.4624(4) 0.2310(4) 0.097(3) Uani 1 1 d . . . . .
H28 H 0.166039 0.449606 0.243377 0.116 Uiso 1 1 calc R . . . .
C72 C 0.1150(4) 0.1329(4) -0.0363(3) 0.083(3) Uani 1 1 d . . . . .
H72 H 0.141514 0.105959 -0.030005 0.099 Uiso 1 1 calc R . . . .
C76 C -0.0363(3) 0.1212(4) 0.0647(4) 0.085(3) Uani 1 1 d . . . . .
H76A H -0.067192 0.102455 0.049978 0.128 Uiso 1 1 calc GR . . . .
H76B H -0.036693 0.158843 0.055103 0.128 Uiso 1 1 calc GR . . . .
H76C H -0.039538 0.118902 0.099168 0.128 Uiso 1 1 calc GR . . . .
C77 C 0.0153(4) 0.0358(3) 0.0615(3) 0.082(3) Uani 1 1 d . . . . .
H77A H 0.006819 0.031376 0.095130 0.123 Uiso 1 1 calc GR . . . .
H77B H 0.051095 0.019527 0.054613 0.123 Uiso 1 1 calc GR . . . .
H77C H -0.013263 0.018262 0.042571 0.123 Uiso 1 1 calc GR . . . .
C11 C 0.4098(7) 0.3596(5) 0.2786(4) 0.126(6) Uani 1 1 d . . . . .
H11 H 0.435377 0.333420 0.288852 0.151 Uiso 1 1 calc R . . . .
C10 C 0.4226(4) 0.4144(5) 0.2843(3) 0.091(3) Uani 1 1 d . . . . .
H10 H 0.456801 0.424648 0.297792 0.109 Uiso 1 1 calc R . . . .
C56 C 0.0689(4) 0.2781(4) 0.1562(5) 0.115(4) Uani 1 1 d . . . . .
H56A H 0.097770 0.305173 0.152577 0.172 Uiso 1 1 calc GR . . . .
H56B H 0.077868 0.246889 0.136786 0.172 Uiso 1 1 calc GR . . . .
H56C H 0.066454 0.267384 0.189412 0.172 Uiso 1 1 calc GR . . . .
C29 C 0.1275(5) 0.4462(5) 0.1803(4) 0.125(4) Uani 1 1 d . . . . .
H29A H 0.091855 0.456539 0.166907 0.188 Uiso 1 1 calc GR . . . .
H29B H 0.132127 0.407443 0.177772 0.188 Uiso 1 1 calc GR . . . .
H29C H 0.157100 0.464169 0.162876 0.188 Uiso 1 1 calc GR . . . .
C8 C 0.4193(3) 0.5377(5) 0.2332(3) 0.095(3) Uani 1 1 d . . . . .
H8A H 0.424725 0.576062 0.238396 0.142 Uiso 1 1 calc GR . . . .
H8B H 0.393932 0.532398 0.206661 0.142 Uiso 1 1 calc GR . . . .
H8C H 0.454753 0.520931 0.225880 0.142 Uiso 1 1 calc GR . . . .
C83 C 0.2405(4) 0.1909(4) 0.0285(6) 0.140(6) Uani 1 1 d . . . . .
H83A H 0.266074 0.216555 0.014297 0.210 Uiso 1 1 calc GR . . . .
H83B H 0.235194 0.160678 0.006954 0.210 Uiso 1 1 calc GR . . . .
H83C H 0.255820 0.177871 0.058429 0.210 Uiso 1 1 calc GR . . . .
C26 C 0.0822(3) 0.5531(6) 0.2423(4) 0.111(4) Uani 1 1 d . . . . .
H26 H 0.048148 0.534600 0.244950 0.133 Uiso 1 1 calc R . . . .
C15 C 0.2757(8) 0.3316(5) 0.1771(4) 0.175(8) Uani 1 1 d . . . . .
H15A H 0.291754 0.354581 0.152730 0.262 Uiso 1 1 calc GR . . . .
H15B H 0.239612 0.318768 0.166579 0.262 Uiso 1 1 calc GR . . . .
H15C H 0.300034 0.300975 0.182715 0.262 Uiso 1 1 calc GR . . . .
C13 C 0.3238(5) 0.3816(3) 0.2436(3) 0.089(3) Uani 1 1 d . . . . .
C25 C 0.0822(4) 0.6069(6) 0.2451(4) 0.116(5) Uani 1 1 d . . . . .
H25 H 0.048757 0.625569 0.250458 0.139 Uiso 1 1 calc R . . . .
C14 C 0.2690(6) 0.3634(4) 0.2229(4) 0.123(5) Uani 1 1 d . . . . .
H14 H 0.247493 0.396253 0.215055 0.147 Uiso 1 1 calc R . . . .
C12 C 0.3624(7) 0.3441(4) 0.2590(4) 0.122(5) Uani 1 1 d . . . . .
H12 H 0.354794 0.307051 0.255604 0.146 Uiso 1 1 calc R . . . .
C30 C 0.0865(4) 0.4357(5) 0.2603(4) 0.121(4) Uani 1 1 d . . . . .
H30A H 0.050110 0.443342 0.247000 0.182 Uiso 1 1 calc GR . . . .
H30B H 0.088305 0.449299 0.292744 0.182 Uiso 1 1 calc GR . . . .
H30C H 0.092754 0.397021 0.260422 0.182 Uiso 1 1 calc GR . . . .

loop_
_atom_site_aniso_label
_atom_site_aniso_U_11
_atom_site_aniso_U_22
_atom_site_aniso_U_33
_atom_site_aniso_U_23
_atom_site_aniso_U_13
_atom_site_aniso_U_12
Cu2 0.0304(4) 0.0299(4) 0.0413(4) 0.0021(3) 0.0023(3) 0.0024(3)
Cu1 0.0443(5) 0.1647(12) 0.0448(5) -0.0050(6) -0.0001(4) -0.0331(6)
P4A 0.0360(13) 0.0578(16) 0.0556(16) -0.0001(13) 0.0039(11) 0.0107(12)
P2A 0.0473(14) 0.0510(15) 0.0513(16) 0.0015(13) 0.0076(12) 0.0004(12)
P5A 0.0418(17) 0.0484(18) 0.0356(15) -0.0003(13) 0.0035(12) -0.0104(13)
P7A 0.0303(14) 0.067(2) 0.0446(16) 0.0002(16) 0.0053(11) -0.0004(14)
P3A 0.0439(16) 0.0550(18) 0.0511(17) 0.0154(14) -0.0054(13) -0.0079(13)
P6A 0.0409(16) 0.057(2) 0.0551(18) 0.0114(15) -0.0010(13) -0.0131(14)
P1A 0.0108(12) 0.064(2) 0.0145(12) -0.0019(14) 0.0002(10) -0.0057(14)
P5B 0.0473(14) 0.0510(15) 0.0513(16) 0.0015(13) 0.0076(12) 0.0004(12)
P2B 0.0418(17) 0.0484(18) 0.0356(15) -0.0003(13) 0.0035(12) -0.0104(13)
P4B 0.0439(16) 0.0550(18) 0.0511(17) 0.0154(14) -0.0054(13) -0.0079(13)
P6B 0.0409(16) 0.057(2) 0.0551(18) 0.0114(15) -0.0010(13) -0.0131(14)
P3B 0.0360(13) 0.0578(16) 0.0556(16) -0.0001(13) 0.0039(11) 0.0107(12)
P7B 0.0303(14) 0.067(2) 0.0446(16) 0.0002(16) 0.0053(11) -0.0004(14)
P1B 0.167(12) 0.108(10) 0.227(16) -0.002(9) 0.115(11) -0.020(8)
Si1 0.0489(11) 0.0457(11) 0.0503(11) -0.0016(9) -0.0014(9) 0.0016(9)
N5 0.031(3) 0.029(3) 0.072(4) -0.003(3) 0.004(3) 0.005(2)
N6 0.042(3) 0.034(3) 0.068(4) -0.003(3) 0.013(3) 0.000(2)
N3 0.072(4) 0.080(4) 0.040(3) 0.002(3) 0.003(3) 0.042(4)
N2 0.040(3) 0.056(3) 0.045(3) -0.005(3) -0.007(3) 0.007(3)
N4 0.063(4) 0.062(4) 0.038(3) 0.006(3) 0.005(3) 0.028(3)
N1 0.061(4) 0.053(3) 0.041(3) 0.000(3) -0.006(3) 0.017(3)
C21 0.063(5) 0.059(5) 0.105(7) -0.012(5) 0.008(5) 0.018(4)
C68 0.079(7) 0.267(17) 0.052(6) -0.048(8) 0.014(5) -0.056(9)
C62 0.144(9) 0.047(5) 0.086(6) -0.014(5) 0.025(6) -0.003(5)
C35 0.049(5) 0.068(6) 0.222(13) -0.057(7) -0.025(6) 0.008(4)
C22 0.141(10) 0.082(7) 0.080(7) -0.003(5) -0.014(6) 0.016(7)
C50 0.055(6) 0.192(13) 0.145(11) 0.018(9) 0.024(7) 0.018(7)
C49 0.121(9) 0.083(7) 0.130(10) 0.017(7) -0.031(8) 0.001(7)
C70 0.086(8) 0.121(10) 0.270(19) -0.093(12) 0.023(10) -0.037(7)
C69 0.040(6) 0.55(3) 0.084(8) -0.056(14) 0.011(6) -0.013(11)
C18 0.065(4) 0.027(3) 0.042(4) 0.002(3) -0.006(3) 0.012(3)
C23 0.079(6) 0.123(9) 0.112(8) 0.049(7) -0.033(6) -0.044(6)
C59 0.055(4) 0.058(4) 0.034(4) 0.003(3) 0.001(3) 0.027(3)
C32 0.033(3) 0.030(3) 0.068(5) 0.006(3) 0.005(3) 0.003(3)
C31 0.029(3) 0.035(3) 0.057(4) -0.003(3) 0.004(3) -0.005(3)
C58 0.045(4) 0.047(4) 0.035(3) 0.007(3) 0.000(3) 0.015(3)
C60 0.070(5) 0.039(4) 0.043(4) -0.002(3) 0.007(3) 0.013(3)
C40 0.031(3) 0.039(3) 0.067(5) 0.004(3) 0.001(3) 0.002(3)
C33 0.040(4) 0.042(4) 0.065(5) -0.001(3) -0.003(3) 0.001(3)
C75 0.053(4) 0.079(5) 0.055(5) 0.003(4) 0.002(4) 0.008(4)
C4 0.038(4) 0.051(4) 0.052(4) 0.002(3) -0.007(3) -0.003(3)
C41 0.049(4) 0.039(4) 0.065(5) 0.009(3) -0.006(3) -0.009(3)
C54 0.078(5) 0.051(4) 0.050(4) -0.010(4) 0.007(4) 0.012(4)
C34 0.040(4) 0.050(4) 0.085(6) 0.003(4) -0.006(4) -0.002(3)
C57 0.115(10) 0.178(14) 0.36(3) -0.206(17) -0.003(13) 0.002(10)
C16 0.184(13) 0.087(8) 0.110(9) -0.041(7) -0.006(9) 0.018(8)
C17 0.074(5) 0.071(5) 0.034(4) -0.005(3) -0.002(3) 0.028(4)
C67 0.059(4) 0.074(5) 0.039(4) -0.001(4) 0.006(3) 0.002(4)
C2 0.081(6) 0.053(5) 0.083(6) -0.012(4) -0.018(5) 0.020(4)
C37 0.051(4) 0.074(5) 0.061(5) 0.001(4) -0.012(4) 0.010(4)
C73 0.055(4) 0.047(4) 0.044(4) 0.003(3) -0.005(3) 0.020(3)
C44 0.044(4) 0.035(4) 0.088(6) -0.003(4) 0.018(4) 0.002(3)
C20 0.042(4) 0.064(5) 0.074(5) -0.015(4) -0.005(4) 0.021(4)
C39 0.034(3) 0.053(4) 0.065(5) 0.008(4) 0.004(3) -0.007(3)
C43 0.074(5) 0.063(5) 0.063(5) -0.005(4) -0.005(4) -0.004(4)
C19 0.029(3) 0.086(6) 0.049(4) -0.009(4) -0.008(3) 0.004(3)
C6 0.061(5) 0.091(6) 0.038(4) 0.005(4) 0.005(4) 0.038(4)
C48 0.048(4) 0.058(5) 0.099(6) 0.021(4) 0.016(4) -0.012(4)
C74 0.048(4) 0.064(5) 0.047(4) 0.001(4) -0.001(3) 0.010(3)
C64 0.056(4) 0.059(5) 0.047(4) -0.001(4) 0.001(3) 0.005(4)
C46 0.052(4) 0.039(4) 0.059(4) -0.006(3) 0.018(4) 0.004(3)
C45 0.049(4) 0.040(4) 0.093(6) -0.012(4) 0.025(4) 0.005(3)
C81 0.058(4) 0.048(4) 0.056(4) 0.003(3) -0.004(4) 0.017(3)
C7 0.036(4) 0.077(6) 0.060(5) 0.011(4) 0.007(3) 0.009(3)
C1 0.056(4) 0.046(4) 0.074(5) -0.003(4) 0.006(4) 0.007(3)
C47 0.056(4) 0.059(5) 0.069(5) 0.010(4) 0.020(4) 0.007(4)
C66 0.074(5) 0.059(5) 0.051(5) 0.018(4) 0.015(4) 0.001(4)
C38 0.049(4) 0.069(5) 0.064(5) 0.010(4) 0.006(4) -0.006(4)
C78 0.067(5) 0.066(5) 0.049(4) 0.013(4) 0.000(4) 0.008(4)
C5 0.095(6) 0.054(4) 0.032(4) -0.004(3) -0.005(4) 0.030(4)
C51 0.070(6) 0.075(6) 0.088(7) 0.015(5) 0.029(5) -0.009(5)
C65 0.058(5) 0.067(5) 0.048(4) 0.012(4) 0.000(3) 0.012(4)
C80 0.068(5) 0.059(5) 0.057(5) 0.001(4) -0.007(4) 0.005(4)
C3 0.055(5) 0.076(5) 0.075(6) 0.012(4) -0.011(4) -0.011(4)
C36 0.037(4) 0.065(5) 0.086(6) 0.002(4) -0.010(4) 0.004(3)
C84 0.136(10) 0.069(6) 0.113(9) 0.015(6) -0.007(7) -0.018(6)
C27 0.040(4) 0.111(7) 0.075(6) -0.027(5) -0.001(4) -0.010(4)
C9 0.040(4) 0.127(8) 0.064(5) 0.015(5) -0.001(4) -0.009(4)
C79 0.083(6) 0.068(5) 0.046(4) 0.004(4) -0.015(4) 0.012(4)
C53 0.105(7) 0.080(6) 0.052(5) -0.010(5) 0.002(5) 0.009(6)
C82 0.073(5) 0.048(4) 0.075(5) 0.011(4) 0.002(4) 0.002(4)
C24 0.054(5) 0.102(7) 0.098(7) -0.027(6) -0.011(5) 0.034(5)
C61 0.119(7) 0.044(4) 0.054(5) 0.007(4) 0.014(5) -0.008(5)
C42 0.076(6) 0.070(6) 0.102(7) 0.002(5) -0.028(5) 0.014(5)
C55 0.087(6) 0.057(5) 0.084(6) -0.020(4) -0.013(5) -0.005(5)
C52 0.102(8) 0.092(7) 0.064(6) 0.017(5) 0.025(6) 0.010(6)
C71 0.117(8) 0.128(8) 0.047(5) -0.002(5) 0.007(5) 0.099(7)
C63 0.226(15) 0.062(6) 0.133(10) -0.017(6) 0.112(10) -0.050(8)
C28 0.065(6) 0.119(9) 0.107(8) -0.028(7) 0.002(5) -0.035(6)
C72 0.099(7) 0.099(7) 0.051(5) 0.004(4) 0.007(4) 0.074(6)
C76 0.060(5) 0.083(6) 0.113(8) -0.010(6) -0.010(5) -0.002(5)
C77 0.080(6) 0.074(6) 0.091(7) -0.013(5) 0.003(5) 0.007(5)
C11 0.211(15) 0.115(10) 0.054(6) 0.001(6) -0.002(7) 0.117(10)
C10 0.091(7) 0.137(9) 0.043(5) 0.015(5) 0.007(4) 0.069(7)
C56 0.084(7) 0.090(8) 0.170(12) 0.008(8) -0.002(7) 0.005(6)
C29 0.125(10) 0.150(11) 0.102(9) -0.031(8) 0.001(7) -0.054(8)
C8 0.054(5) 0.154(10) 0.076(6) 0.048(6) 0.003(4) -0.003(6)
C83 0.082(7) 0.078(7) 0.260(17) 0.065(9) 0.053(9) 0.006(6)
C26 0.035(5) 0.175(12) 0.123(9) -0.064(9) 0.000(5) -0.017(6)
C15 0.35(2) 0.096(9) 0.082(8) -0.006(7) -0.051(11) -0.065(12)
C13 0.149(9) 0.052(5) 0.067(6) -0.015(4) -0.027(6) 0.026(6)
C25 0.037(5) 0.186(13) 0.123(9) -0.069(9) -0.015(5) 0.028(7)
C14 0.199(14) 0.057(6) 0.112(9) -0.013(6) -0.039(9) -0.005(7)
C12 0.231(16) 0.064(6) 0.070(7) -0.007(5) -0.038(8) 0.065(8)
C30 0.079(7) 0.174(12) 0.111(9) 0.005(8) -0.023(6) -0.066(8)

loop_
_atom_type_symbol
_atom_type_description
_atom_type_scat_dispersion_real
_atom_type_scat_dispersion_imag
_atom_type_scat_source
C C 0.0033 0.0016 'International Tables Vol C Tables 4.2.6.8 and 6.1.1.4'
H H 0.0000 0.0000 'International Tables Vol C Tables 4.2.6.8 and 6.1.1.4'
Cu Cu 0.3201 1.2651 'International Tables Vol C Tables 4.2.6.8 and 6.1.1.4'
N N 0.0061 0.0033 'International Tables Vol C Tables 4.2.6.8 and 6.1.1.4'
P P 0.1023 0.0942 'International Tables Vol C Tables 4.2.6.8 and 6.1.1.4'
Si Si 0.0817 0.0704 'International Tables Vol C Tables 4.2.6.8 and 6.1.1.4'

loop_
_geom_angle_atom_site_label_1
_geom_angle_atom_site_label_2
_geom_angle_atom_site_label_3
_geom_angle
_geom_angle_site_symmetry_1
_geom_angle_site_symmetry_3
_geom_angle_publ_flag
C58 Cu2 C31 178.3(3) . . ?
P4A Cu1 P5A 57.96(12) . . ?
P4A Cu1 P7A 94.64(12) . . ?
P5A Cu1 P7A 51.96(12) . . ?
P6A Cu1 P4A 54.20(13) . . ?
P6A Cu1 P5A 93.70(13) . . ?
P6A Cu1 P7A 88.11(12) . . ?
P5B Cu1 P4B 59.0(2) . . ?
P5B Cu1 P6B 94.5(2) . . ?
P5B Cu1 P7B 55.23(19) . . ?
P4B Cu1 P6B 52.4(2) . . ?
P4B Cu1 P7B 95.0(2) . . ?
P7B Cu1 P6B 86.4(2) . . ?
C4 Cu1 P4A 124.2(2) . . ?
C4 Cu1 P5A 122.6(2) . . ?
C4 Cu1 P7A 131.3(2) . . ?
C4 Cu1 P6A 137.0(2) . . ?
C4 Cu1 P5B 134.8(2) . . ?
C4 Cu1 P4B 130.1(3) . . ?
C4 Cu1 P6B 126.8(3) . . ?
C4 Cu1 P7B 133.7(2) . . ?
P2A P4A Cu1 114.61(15) . . ?
P2A P4A P5A 58.95(15) . . ?
P5A P4A Cu1 62.16(12) . . ?
P6A P4A Cu1 61.72(12) . . ?
P6A P4A P2A 105.56(18) . . ?
P6A P4A P5A 101.73(17) . . ?
P4A P2A P5A 64.16(16) . . ?
P4A P2A P1A 100.31(19) . . ?
P5A P2A P1A 103.81(19) . . ?
P4A P5A Cu1 59.87(12) . . ?
P2A P5A Cu1 110.75(19) . . ?
P2A P5A P4A 56.89(15) . . ?
P7A P5A Cu1 64.29(15) . . ?
P7A P5A P4A 105.0(2) . . ?
P7A P5A P2A 108.5(2) . . ?
P5A P7A Cu1 63.75(16) . . ?
P5A P7A P3A 99.4(2) . . ?
P3A P7A Cu1 83.34(16) . . ?
P7A P3A P6A 101.25(19) . . ?
P1A P3A P7A 107.0(2) . . ?
P1A P3A P6A 95.2(2) . . ?
P4A P6A Cu1 64.08(12) . . ?
P4A P6A P3A 101.50(18) . . ?
P3A P6A Cu1 86.13(14) . . ?
P3A P1A P2A 99.85(19) . . ?
P3A P1A Si1 111.42(19) . . ?
Si1 P1A P2A 93.78(19) . . ?
P2B P5B Cu1 115.3(2) . . ?
P2B P5B P4B 59.2(2) . . ?
P4B P5B Cu1 61.8(2) . . ?
P7B P5B Cu1 64.94(18) . . ?
P7B P5B P2B 105.8(3) . . ?
P7B P5B P4B 103.4(3) . . ?
P5B P2B P4B 62.4(3) . . ?
P1B P2B P5B 99.0(6) . . ?
P1B P2B P4B 101.7(5) . . ?
P5B P4B Cu1 59.3(2) . . ?
P2B P4B Cu1 112.2(3) . . ?
P2B P4B P5B 58.3(2) . . ?
P6B P4B Cu1 67.4(3) . . ?
P6B P4B P5B 105.3(4) . . ?
P6B P4B P2B 107.1(4) . . ?
P4B P6B Cu1 60.2(3) . . ?
P4B P6B P3B 99.8(4) . . ?
P3B P6B Cu1 83.4(3) . . ?
P7B P3B P6B 103.3(4) . . ?
P1B P3B P6B 101.5(5) . . ?
P1B P3B P7B 95.3(6) . . ?
P5B P7B Cu1 59.83(17) . . ?
P3B P7B Cu1 86.1(2) . . ?
P3B P7B P5B 100.3(3) . . ?
P2B P1B Si1 101.6(8) . . ?
P3B P1B P2B 105.4(8) . . ?
P3B P1B Si1 111.1(7) . . ?
C2 Si1 P1A 104.9(3) . . ?
C2 Si1 P1B 110.5(5) . . ?
C1 Si1 P1A 108.2(3) . . ?
C1 Si1 P1B 106.3(5) . . ?
C1 Si1 C2 109.6(4) . . ?
C3 Si1 P1A 117.4(3) . . ?
C3 Si1 P1B 113.7(5) . . ?
C3 Si1 C2 109.4(4) . . ?
C3 Si1 C1 107.1(4) . . ?
C31 N5 C32 125.5(5) . . ?
C31 N5 C44 111.7(6) . . ?
C44 N5 C32 122.6(5) . . ?
C31 N6 C46 126.8(5) . . ?
C31 N6 C45 111.4(6) . . ?
C45 N6 C46 121.6(6) . . ?
C58 N3 C59 127.1(5) . . ?
C58 N3 C71 111.8(6) . . ?
C71 N3 C59 121.1(6) . . ?
C18 N2 C19 123.4(5) . . ?
C4 N2 C18 112.7(5) . . ?
C4 N2 C19 123.9(6) . . ?
C58 N4 C73 126.5(5) . . ?
C58 N4 C72 111.5(5) . . ?
C72 N4 C73 121.8(5) . . ?
C4 N1 C17 112.3(6) . . ?
C4 N1 C5 123.5(6) . . ?
C17 N1 C5 123.7(6) . . ?
C23 C21 C22 109.5(8) . . ?
C23 C21 C20 111.0(8) . . ?
C20 C21 C22 114.3(8) . . ?
C70 C68 C69 122.8(11) . . ?
C70 C68 C67 122.7(9) . . ?
C69 C68 C67 114.1(9) . . ?
C17 C18 N2 106.4(6) . . ?
C60 C59 N3 118.0(6) . . ?
C67 C59 N3 118.8(7) . . ?
C67 C59 C60 122.9(6) . . ?
C40 C32 N5 117.7(6) . . ?
C33 C32 N5 119.1(6) . . ?
C33 C32 C40 122.9(6) . . ?
N5 C31 Cu2 128.5(5) . . ?
N5 C31 N6 102.6(5) . . ?
N6 C31 Cu2 128.8(5) . . ?
N3 C58 Cu2 128.0(4) . . ?
N3 C58 N4 102.6(5) . . ?
N4 C58 Cu2 129.5(5) . . ?
C59 C60 C61 122.4(7) . . ?
C64 C60 C59 116.8(6) . . ?
C64 C60 C61 120.8(7) . . ?
C32 C40 C41 121.3(6) . . ?
C39 C40 C32 117.0(6) . . ?
C39 C40 C41 121.7(6) . . ?
C32 C33 C34 121.9(6) . . ?
C32 C33 C37 117.5(6) . . ?
C37 C33 C34 120.6(7) . . ?
C74 C75 C77 113.4(6) . . ?
C76 C75 C74 109.9(7) . . ?
C76 C75 C77 108.7(7) . . ?
N2 C4 Cu1 130.3(5) . . ?
N1 C4 Cu1 127.6(5) . . ?
N1 C4 N2 102.0(6) . . ?
C40 C41 C43 111.6(6) . . ?
C40 C41 C42 112.3(6) . . ?
C42 C41 C43 108.4(6) . . ?
C46 C54 C55 121.6(7) . . ?
C53 C54 C46 117.5(8) . . ?
C53 C54 C55 120.8(8) . . ?
C35 C34 C33 111.3(6) . . ?
C35 C34 C36 115.0(7) . . ?
C36 C34 C33 112.4(6) . . ?
C18 C17 N1 106.5(6) . . ?
C59 C67 C68 124.9(8) . . ?
C66 C67 C68 118.4(8) . . ?
C66 C67 C59 116.7(7) . . ?
C33 C37 C38 120.9(7) . . ?
C74 C73 N4 117.8(6) . . ?
C74 C73 C81 124.0(6) . . ?
C81 C73 N4 118.0(6) . . ?
C45 C44 N5 107.1(6) . . ?
C19 C20 C21 121.4(6) . . ?
C19 C20 C24 116.5(8) . . ?
C24 C20 C21 122.1(8) . . ?
C38 C39 C40 121.6(6) . . ?
C20 C19 N2 119.2(6) . . ?
C20 C19 C27 123.6(7) . . ?
C27 C19 N2 117.1(7) . . ?
C5 C6 C7 121.5(6) . . ?
C5 C6 C10 116.2(9) . . ?
C10 C6 C7 122.3(9) . . ?
C49 C48 C50 112.0(8) . . ?
C49 C48 C47 111.5(7) . . ?
C47 C48 C50 110.6(8) . . ?
C73 C74 C75 123.2(6) . . ?
C73 C74 C78 116.8(7) . . ?
C78 C74 C75 120.1(7) . . ?
C65 C64 C60 121.6(7) . . ?
C54 C46 N6 118.7(6) . . ?
C54 C46 C47 123.3(7) . . ?
C47 C46 N6 117.9(7) . . ?
C44 C45 N6 107.1(6) . . ?
C73 C81 C82 123.3(7) . . ?
C80 C81 C73 116.4(7) . . ?
C80 C81 C82 120.3(7) . . ?
C6 C7 C9 113.2(7) . . ?
C6 C7 C8 110.2(7) . . ?
C9 C7 C8 111.1(6) . . ?
C46 C47 C48 123.1(7) . . ?
C46 C47 C51 116.9(8) . . ?
C51 C47 C48 119.9(7) . . ?
C65 C66 C67 121.4(7) . . ?
C39 C38 C37 119.9(7) . . ?
C79 C78 C74 120.9(7) . . ?
C6 C5 N1 119.2(7) . . ?
C13 C5 N1 116.1(8) . . ?
C13 C5 C6 124.7(8) . . ?
C52 C51 C47 120.1(8) . . ?
C64 C65 C66 120.6(7) . . ?
C79 C80 C81 121.5(8) . . ?
C19 C27 C28 121.6(8) . . ?
C19 C27 C26 116.0(9) . . ?
C26 C27 C28 122.2(8) . . ?
C80 C79 C78 120.5(7) . . ?
C52 C53 C54 121.1(9) . . ?
C81 C82 C84 112.9(7) . . ?
C81 C82 C83 111.7(6) . . ?
C84 C82 C83 103.6(9) . . ?
C25 C24 C20 121.4(10) . . ?
C62 C61 C60 112.9(7) . . ?
C63 C61 C62 110.3(9) . . ?
C63 C61 C60 110.4(7) . . ?
C57 C55 C54 110.3(9) . . ?
C56 C55 C54 114.9(8) . . ?
C56 C55 C57 110.1(10) . . ?
C53 C52 C51 121.0(9) . . ?
C72 C71 N3 106.6(7) . . ?
C29 C28 C27 110.6(10) . . ?
C29 C28 C30 112.8(8) . . ?
C30 C28 C27 113.7(9) . . ?
C71 C72 N4 107.6(6) . . ?
C12 C11 C10 121.3(9) . . ?
C6 C10 C11 119.9(10) . . ?
C25 C26 C27 122.4(9) . . ?
C5 C13 C14 122.7(8) . . ?
C5 C13 C12 117.0(10) . . ?
C12 C13 C14 120.3(10) . . ?
C26 C25 C24 120.0(9) . . ?
C15 C14 C16 111.2(9) . . ?
C13 C14 C16 110.7(10) . . ?
C13 C14 C15 112.9(13) . . ?
C11 C12 C13 120.8(11) . . ?

loop_
_geom_bond_atom_site_label_1
_geom_bond_atom_site_label_2
_geom_bond_distance
_geom_bond_site_symmetry_2
_geom_bond_publ_flag
Cu2 C31 1.932(6) . ?
Cu2 C58 1.929(6) . ?
Cu1 P4A 2.416(3) . ?
Cu1 P5A 2.470(4) . ?
Cu1 P7A 2.482(4) . ?
Cu1 P6A 2.366(3) . ?
Cu1 P5B 2.313(5) . ?
Cu1 P4B 2.372(7) . ?
Cu1 P6B 2.522(8) . ?
Cu1 P7B 2.424(5) . ?
Cu1 C4 1.907(7) . ?
P4A P2A 2.204(5) . ?
P4A P5A 2.368(5) . ?
P4A P6A 2.179(5) . ?
P2A P5A 2.254(5) . ?
P2A P1A 2.270(6) . ?
P5A P7A 2.169(5) . ?
P7A P3A 2.181(5) . ?
P3A P6A 2.181(5) . ?
P3A P1A 2.158(6) . ?
P1A Si1 2.250(3) . ?
P5B P2B 2.215(7) . ?
P5B P4B 2.306(8) . ?
P5B P7B 2.198(8) . ?
P2B P4B 2.235(8) . ?
P2B P1B 2.149(17) . ?
P4B P6B 2.165(10) . ?
P6B P3B 2.166(9) . ?
P3B P7B 2.150(8) . ?
P3B P1B 2.107(19) . ?
P1B Si1 2.25(2) . ?
Si1 C2 1.869(8) . ?
Si1 C1 1.859(7) . ?
Si1 C3 1.855(8) . ?
N5 C32 1.438(8) . ?
N5 C31 1.362(8) . ?
N5 C44 1.379(8) . ?
N6 C31 1.365(8) . ?
N6 C46 1.460(8) . ?
N6 C45 1.383(8) . ?
N3 C59 1.448(8) . ?
N3 C58 1.358(8) . ?
N3 C71 1.396(9) . ?
N2 C18 1.374(8) . ?
N2 C4 1.365(8) . ?
N2 C19 1.449(8) . ?
N4 C58 1.372(8) . ?
N4 C73 1.443(8) . ?
N4 C72 1.379(9) . ?
N1 C4 1.364(8) . ?
N1 C17 1.380(9) . ?
N1 C5 1.465(9) . ?
C21 C22 1.526(12) . ?
C21 C23 1.463(13) . ?
C21 C20 1.509(11) . ?
C68 C70 1.357(14) . ?
C68 C69 1.421(13) . ?
C68 C67 1.524(12) . ?
C62 C61 1.508(11) . ?
C35 C34 1.469(11) . ?
C50 C48 1.554(12) . ?
C49 C48 1.498(12) . ?
C18 C17 1.341(9) . ?
C59 C60 1.410(10) . ?
C59 C67 1.388(10) . ?
C32 C40 1.415(8) . ?
C32 C33 1.380(9) . ?
C60 C64 1.380(9) . ?
C60 C61 1.511(10) . ?
C40 C41 1.504(9) . ?
C40 C39 1.383(9) . ?
C33 C34 1.535(9) . ?
C33 C37 1.384(10) . ?
C75 C74 1.520(10) . ?
C75 C76 1.509(11) . ?
C75 C77 1.543(11) . ?
C41 C43 1.550(9) . ?
C41 C42 1.511(10) . ?
C54 C46 1.388(10) . ?
C54 C53 1.378(11) . ?
C54 C55 1.525(11) . ?
C34 C36 1.497(10) . ?
C57 C55 1.504(13) . ?
C16 C14 1.537(17) . ?
C67 C66 1.383(10) . ?
C37 C38 1.404(10) . ?
C73 C74 1.384(10) . ?
C73 C81 1.400(10) . ?
C44 C45 1.315(10) . ?
C20 C19 1.378(10) . ?
C20 C24 1.405(10) . ?
C39 C38 1.364(10) . ?
C19 C27 1.384(10) . ?
C6 C7 1.513(11) . ?
C6 C5 1.382(11) . ?
C6 C10 1.391(10) . ?
C48 C47 1.519(11) . ?
C74 C78 1.391(10) . ?
C64 C65 1.353(10) . ?
C46 C47 1.390(10) . ?
C81 C80 1.391(10) . ?
C81 C82 1.498(10) . ?
C7 C9 1.523(10) . ?
C7 C8 1.537(10) . ?
C47 C51 1.410(11) . ?
C66 C65 1.378(10) . ?
C78 C79 1.386(11) . ?
C5 C13 1.379(11) . ?
C51 C52 1.376(13) . ?
C80 C79 1.364(11) . ?
C84 C82 1.542(12) . ?
C27 C28 1.538(14) . ?
C27 C26 1.393(13) . ?
C53 C52 1.371(13) . ?
C82 C83 1.555(12) . ?
C24 C25 1.354(14) . ?
C61 C63 1.505(13) . ?
C55 C56 1.470(12) . ?
C71 C72 1.315(11) . ?
C28 C29 1.494(14) . ?
C28 C30 1.496(13) . ?
C11 C10 1.414(17) . ?
C11 C12 1.335(18) . ?
C26 C25 1.349(16) . ?
C15 C14 1.529(15) . ?
C13 C14 1.525(16) . ?
C13 C12 1.395(14) . ?
